data_7111433
loop_
_publ_author_name
'Wong, Wai-Yeung'
'Poon, Suk-Yue'
'Lee, Albert W.-M.'
'Shi, Jian-Xin'
'Cheah, Kok-Wai'

_publ_section_title
;
 Oligo(fluorenyleneethynylenegermylene)s and their metallopolymers
;
_journal_issue 21
_journal_name_full 'Chemical Communications'
_journal_page_first 2420
_journal_page_last 2421
_journal_paper_doi 10.1039/b409580d
_journal_year 2004
_chemical_formula_moiety 'C60 H72 Ge '
_chemical_formula_sum 'C60 H72 Ge'
_chemical_formula_weight 865.82
_space_group_IT_number 15
_symmetry_cell_setting monoclinic
_symmetry_Int_Tables_number 15
_symmetry_space_group_name_Hall '-C 2yc'
_symmetry_space_group_name_H-M 'C 1 2/c 1'
_audit_creation_date 2004-08-12
_audit_creation_method 'by CrystalStructure v3.5.1'
_cell_angle_alpha 90
_cell_angle_beta 91.2420(10)
_cell_angle_gamma 90
_cell_formula_units_Z 8
_cell_length_a 33.747(2)
_cell_length_b 10.2041(5)
_cell_length_c 31.427(1)
_cell_measurement_temperature 298.1
_cell_volume 10819.6(9)
_computing_cell_refinement 'SAINT (Bruker, 1999)'
_computing_data_collection 'SMART (Bruker, 1998)'
_computing_data_reduction 'SAINT & CrystalStructure'
_computing_molecular_graphics 'ORTEP-II (Johnson, 1976)'
_computing_publication_material 'CrystalStructure Ver. 3.5.1'
_computing_structure_refinement CRYSTALS
_computing_structure_solution SIR92
_diffrn_measured_fraction_theta_full 0.9327
_diffrn_measured_fraction_theta_max 0.9327
_diffrn_measurement_device_type 'Smart CCD'
_diffrn_measurement_method \w
_diffrn_radiation_type 'Mo K\a'
_diffrn_radiation_wavelength 0.7107
_diffrn_reflns_av_R_equivalents 0.106
_diffrn_reflns_limit_h_max 43
_diffrn_reflns_limit_h_min -44
_diffrn_reflns_limit_k_max 9
_diffrn_reflns_limit_k_min -13
_diffrn_reflns_limit_l_max 37
_diffrn_reflns_limit_l_min -41
_diffrn_reflns_number 65722
_diffrn_reflns_theta_full 28.25
_diffrn_reflns_theta_max 28.25
_exptl_absorpt_coefficient_mu 0.600
_exptl_absorpt_correction_T_max 1.0000
_exptl_absorpt_correction_T_min 0.7963
_exptl_absorpt_correction_type multi-scan
_exptl_absorpt_process_details 'SADABS (Sheldrick, 1996)'
_exptl_crystal_colour colorless
_exptl_crystal_density_diffrn 1.063
_exptl_crystal_density_method 'not measured'
_exptl_crystal_description block
_exptl_crystal_F_000 3712.00
_exptl_crystal_size_max 0.25
_exptl_crystal_size_mid 0.13
_exptl_crystal_size_min 0.10
_refine_diff_density_max 0.71
_refine_diff_density_min -0.61
_refine_ls_extinction_method none
_refine_ls_goodness_of_fit_ref 1.085
_refine_ls_hydrogen_treatment constr
_refine_ls_number_parameters 562
_refine_ls_number_reflns 4866
_refine_ls_R_factor_gt 0.0860
_refine_ls_shift/su_max 0.0740
_refine_ls_structure_factor_coef F
_refine_ls_weighting_details 'w == 1/[0.0002Fo^2^ + 1.0000\s(Fo^2^) + 0.0400]'
_refine_ls_weighting_scheme calc
_refine_ls_wR_factor_ref 0.1050
_reflns_number_gt 4247
_reflns_number_total 26369
_reflns_threshold_expression F^2^>2.0\s(F^2^)
_cod_data_source_file b409580dsup1.cif
_cod_data_source_block '_wy0903wc'
_cod_original_cell_volume 10819.8(9)
_cod_original_sg_symbol_H-M 'C 2/c'
_cod_original_formula_sum 'C60 H72 Ge '
_cod_database_code 7111433

loop_
_symmetry_equiv_pos_as_xyz
x,y,z
-x,-y,-z
x+1/2,y+1/2,z
-x+1/2,-y+1/2,-z
-x,y,-z+1/2
x,-y,z+1/2
-x+1/2,y+1/2,-z+1/2
x+1/2,-y+1/2,z+1/2

loop_
_atom_site_label
_atom_site_type_symbol
_atom_site_fract_x
_atom_site_fract_y
_atom_site_fract_z
_atom_site_U_iso_or_equiv
_atom_site_adp_type
_atom_site_occupancy
_atom_site_symmetry_multiplicity
_atom_site_calc_flag
Ge(1) Ge 0.47966(3) 0.21350(11) 0.33182(3) 0.0688(3) Uani 1.00 1 d
C(1) C 0.8688(4) 0.5995(12) 0.2574(4) 0.095(4) Uani 1.00 1 d
C(2) C 0.8384(3) 0.5586(11) 0.2679(3) 0.075(4) Uani 1.00 1 d
C(3) C 0.8014(3) 0.5064(10) 0.2820(3) 0.061(3) Uani 1.00 1 d
C(4) C 0.8018(3) 0.4006(11) 0.3099(3) 0.075(4) Uani 1.00 1 d
C(5) C 0.7674(3) 0.3456(10) 0.3234(3) 0.075(4) Uani 1.00 1 d
C(6) C 0.7312(3) 0.3975(9) 0.3081(3) 0.062(3) Uani 1.00 1 d
C(7) C 0.6905(3) 0.3572(10) 0.3164(3) 0.064(3) Uani 1.00 1 d
C(8) C 0.6763(3) 0.2536(10) 0.3400(3) 0.084(4) Uani 1.00 1 d
C(9) C 0.6357(3) 0.2390(11) 0.3421(3) 0.086(4) Uani 1.00 1 d
C(10) C 0.6093(3) 0.3225(9) 0.3201(3) 0.066(3) Uani 1.00 1 d
C(11) C 0.6242(3) 0.4255(9) 0.2963(3) 0.061(3) Uani 1.00 1 d
C(12) C 0.6649(3) 0.4425(9) 0.2945(3) 0.060(3) Uani 1.00 1 d
C(13) C 0.6879(2) 0.5456(9) 0.2708(3) 0.059(3) Uani 1.00 1 d
C(14) C 0.7306(3) 0.5055(8) 0.2812(3) 0.055(3) Uani 1.00 1 d
C(15) C 0.7655(3) 0.5591(9) 0.2677(3) 0.062(3) Uani 1.00 1 d
C(16) C 0.6798(3) 0.6853(9) 0.2865(3) 0.070(3) Uani 1.00 1 d
C(17) C 0.6855(3) 0.7050(11) 0.3340(3) 0.091(4) Uani 1.00 1 d
C(18) C 0.6820(4) 0.8481(13) 0.3481(4) 0.134(6) Uani 1.00 1 d
C(19) C 0.6881(7) 0.8314(13) 0.3968(4) 0.239(9) Uiso 1.00 1 d
C(20) C 0.6813(11) 0.965(2) 0.4192(5) 0.43(2) Uiso 1.00 1 d
C(21) C 0.6860(9) 0.947(3) 0.4680(5) 0.40(2) Uiso 1.00 1 d
C(22) C 0.6789(3) 0.5420(10) 0.2224(3) 0.069(3) Uani 1.00 1 d
C(23) C 0.6863(3) 0.4116(10) 0.2005(3) 0.079(4) Uani 1.00 1 d
C(24) C 0.6772(4) 0.4137(12) 0.1529(3) 0.106(5) Uani 1.00 1 d
C(25) C 0.6835(4) 0.285(2) 0.1315(4) 0.149(5) Uiso 1.00 1 d
C(26) C 0.6799(5) 0.288(2) 0.0823(4) 0.236(9) Uiso 1.00 1 d
C(27) C 0.6357(6) 0.297(3) 0.0685(6) 0.334(13) Uiso 1.00 1 d
C(28) C 0.5674(3) 0.2954(10) 0.3215(3) 0.071(3) Uani 1.00 1 d
C(29) C 0.5332(3) 0.2633(10) 0.3237(3) 0.074(4) Uani 1.00 1 d
C(30) C 0.4460(3) 0.3479(12) 0.3109(4) 0.114(5) Uani 1.00 1 d
C(31) C 0.4691(3) 0.0473(11) 0.3064(4) 0.102(4) Uani 1.00 1 d
C(32) C 0.4741(3) 0.1982(11) 0.3908(3) 0.080(4) Uani 1.00 1 d
C(33) C 0.4691(3) 0.1846(11) 0.4285(4) 0.080(4) Uani 1.00 1 d
C(34) C 0.4634(3) 0.1712(10) 0.4739(3) 0.068(3) Uani 1.00 1 d
C(35) C 0.4515(3) 0.0511(11) 0.4913(3) 0.081(4) Uani 1.00 1 d
C(36) C 0.4452(3) 0.0384(11) 0.5341(3) 0.077(4) Uani 1.00 1 d
C(37) C 0.4511(3) 0.1428(9) 0.5607(3) 0.058(3) Uani 1.00 1 d
C(38) C 0.4464(3) 0.1580(10) 0.6063(3) 0.061(3) Uani 1.00 1 d
C(39) C 0.4356(3) 0.0695(10) 0.6366(3) 0.073(4) Uani 1.00 1 d
C(40) C 0.4335(3) 0.1085(12) 0.6781(4) 0.082(4) Uani 1.00 1 d
C(41) C 0.4423(3) 0.2396(10) 0.6905(3) 0.069(3) Uani 1.00 1 d
C(42) C 0.4537(3) 0.3260(9) 0.6596(3) 0.064(3) Uani 1.00 1 d
C(43) C 0.4555(3) 0.2856(10) 0.6183(3) 0.064(3) Uani 1.00 1 d
C(44) C 0.4684(3) 0.3650(9) 0.5796(3) 0.069(3) Uani 1.00 1 d
C(45) C 0.4637(3) 0.2626(9) 0.5441(3) 0.066(3) Uani 1.00 1 d
C(46) C 0.4693(3) 0.2748(10) 0.5012(3) 0.072(3) Uani 1.00 1 d
C(47) C 0.5126(3) 0.4075(11) 0.5839(3) 0.087(4) Uani 1.00 1 d
C(48) C 0.5419(4) 0.3013(13) 0.5927(4) 0.105(5) Uani 1.00 1 d
C(49) C 0.5852(5) 0.346(1) 0.5922(5) 0.163(8) Uani 1.00 1 d
C(50) C 0.6103(6) 0.240(2) 0.6157(5) 0.267(11) Uiso 1.00 1 d
C(51) C 0.6257(7) 0.139(2) 0.5830(9) 0.36(2) Uiso 1.00 1 d
C(52) C 0.6636(9) 0.194(4) 0.5623(10) 0.54(3) Uiso 1.00 1 d
C(53) C 0.4419(4) 0.4878(10) 0.5708(3) 0.092(4) Uani 1.00 1 d
C(54) C 0.3986(4) 0.4595(13) 0.5668(4) 0.111(5) Uani 1.00 1 d
C(55) C 0.3752(5) 0.580(2) 0.5526(5) 0.162(8) Uani 1.00 1 d
C(56) C 0.3306(5) 0.534(2) 0.5514(6) 0.207(8) Uiso 1.00 1 d
C(57) C 0.3029(7) 0.650(2) 0.5394(10) 0.36(2) Uiso 1.00 1 d
C(58) C 0.2596(6) 0.614(3) 0.5501(10) 0.40(2) Uiso 1.00 1 d
C(59) C 0.4402(3) 0.2742(12) 0.7344(4) 0.092(4) Uani 1.00 1 d
C(60) C 0.4384(4) 0.298(1) 0.7693(4) 0.124(5) Uani 1.00 1 d
H(1) H 0.8936(4) 0.6330(12) 0.2488(4) 0.114(4) Uiso 1.00 1 c
H(2) H 0.8265(3) 0.3659(11) 0.3197(3) 0.090(4) Uiso 1.00 1 c
H(3) H 0.7679(3) 0.2739(10) 0.3426(3) 0.091(4) Uiso 1.00 1 c
H(4) H 0.6938(3) 0.1946(10) 0.3542(3) 0.101(4) Uiso 1.00 1 c
H(5) H 0.6253(3) 0.1702(11) 0.3589(3) 0.103(4) Uiso 1.00 1 c
H(6) H 0.6068(3) 0.4835(9) 0.2815(3) 0.074(3) Uiso 1.00 1 c
H(7) H 0.7651(3) 0.6317(9) 0.2488(3) 0.074(3) Uiso 1.00 1 c
H(8) H 0.6532(3) 0.7071(9) 0.2790(3) 0.084(3) Uiso 1.00 1 c
H(9) H 0.6973(3) 0.7430(9) 0.2724(3) 0.084(3) Uiso 1.00 1 c
H(10) H 0.7111(3) 0.6738(11) 0.3422(3) 0.109(4) Uiso 1.00 1 c
H(11) H 0.6659(3) 0.6554(11) 0.3481(3) 0.109(4) Uiso 1.00 1 c
H(12) H 0.6567(4) 0.8838(13) 0.3410(4) 0.161(6) Uiso 1.00 1 c
H(13) H 0.7021(4) 0.9013(13) 0.3361(4) 0.161(6) Uiso 1.00 1 c
H(14) H 0.6698(7) 0.7688(13) 0.4070(4) 0.287(11) Uiso 1.00 1 c
H(15) H 0.7144(7) 0.8020(13) 0.4028(4) 0.287(11) Uiso 1.00 1 c
H(16) H 0.7002(11) 1.026(2) 0.4097(5) 0.52(2) Uiso 1.00 1 c
H(17) H 0.6554(11) 0.995(2) 0.4124(5) 0.52(2) Uiso 1.00 1 c
H(18) H 0.6786(9) 0.860(3) 0.4755(5) 0.48(2) Uiso 1.00 1 c
H(19) H 0.6694(9) 1.008(3) 0.4820(5) 0.48(2) Uiso 1.00 1 c
H(20) H 0.7128(9) 0.962(3) 0.4764(5) 0.48(2) Uiso 1.00 1 c
H(21) H 0.6951(3) 0.6062(10) 0.2093(3) 0.082(3) Uiso 1.00 1 c
H(22) H 0.6518(3) 0.5641(10) 0.2179(3) 0.082(3) Uiso 1.00 1 c
H(23) H 0.6701(3) 0.3470(10) 0.2132(3) 0.095(4) Uiso 1.00 1 c
H(24) H 0.7134(3) 0.3888(10) 0.2048(3) 0.095(4) Uiso 1.00 1 c
H(25) H 0.6939(4) 0.4769(12) 0.1402(3) 0.127(5) Uiso 1.00 1 c
H(26) H 0.6503(4) 0.4384(12) 0.1486(3) 0.127(5) Uiso 1.00 1 c
H(27) H 0.6644(4) 0.225(2) 0.1417(4) 0.179(6) Uiso 1.00 1 c
H(28) H 0.7093(4) 0.255(2) 0.1392(4) 0.179(6) Uiso 1.00 1 c
H(29) H 0.6909(5) 0.209(2) 0.0711(4) 0.283(11) Uiso 1.00 1 c
H(30) H 0.6939(5) 0.361(2) 0.0717(4) 0.283(11) Uiso 1.00 1 c
H(31) H 0.6335(6) 0.299(3) 0.0383(6) 0.40(2) Uiso 1.00 1 c
H(32) H 0.6246(6) 0.375(3) 0.0798(6) 0.40(2) Uiso 1.00 1 c
H(33) H 0.6217(6) 0.224(3) 0.0789(6) 0.40(2) Uiso 1.00 1 c
H(34) H 0.4531(3) 0.4283(12) 0.3243(4) 0.137(5) Uiso 1.00 1 c
H(35) H 0.4487(3) 0.3562(12) 0.2810(4) 0.137(5) Uiso 1.00 1 c
H(36) H 0.4192(3) 0.3273(12) 0.3170(4) 0.137(5) Uiso 1.00 1 c
H(37) H 0.4429(3) 0.0207(11) 0.3125(4) 0.123(5) Uiso 1.00 1 c
H(38) H 0.4719(3) 0.0538(11) 0.2765(4) 0.123(5) Uiso 1.00 1 c
H(39) H 0.4874(3) -0.0154(11) 0.3175(4) 0.123(5) Uiso 1.00 1 c
H(40) H 0.4478(3) -0.0225(11) 0.4731(3) 0.098(4) Uiso 1.00 1 c
H(41) H 0.4367(3) -0.0432(11) 0.5452(3) 0.093(4) Uiso 1.00 1 c
H(42) H 0.4296(3) -0.0184(10) 0.6289(3) 0.088(4) Uiso 1.00 1 c
H(43) H 0.4259(3) 0.0469(12) 0.6991(4) 0.098(4) Uiso 1.00 1 c
H(44) H 0.4603(3) 0.4138(9) 0.6670(3) 0.077(3) Uiso 1.00 1 c
H(45) H 0.4774(3) 0.3568(10) 0.4901(3) 0.086(3) Uiso 1.00 1 c
H(46) H 0.5147(3) 0.4690(11) 0.6066(3) 0.105(4) Uiso 1.00 1 c
H(47) H 0.5196(3) 0.4487(11) 0.5581(3) 0.105(4) Uiso 1.00 1 c
H(48) H 0.5382(4) 0.2352(13) 0.5717(4) 0.127(5) Uiso 1.00 1 c
H(49) H 0.5368(4) 0.2658(13) 0.6200(4) 0.127(5) Uiso 1.00 1 c
H(50) H 0.5880(5) 0.428(1) 0.6064(5) 0.195(7) Uiso 1.00 1 c
H(51) H 0.5936(5) 0.354(1) 0.5637(5) 0.195(7) Uiso 1.00 1 c
H(52) H 0.5944(6) 0.196(2) 0.6358(5) 0.320(13) Uiso 1.00 1 c
H(53) H 0.6322(6) 0.280(2) 0.6300(5) 0.320(13) Uiso 1.00 1 c
H(54) H 0.6059(7) 0.125(2) 0.5615(9) 0.43(2) Uiso 1.00 1 c
H(55) H 0.6317(7) 0.059(2) 0.5970(9) 0.43(2) Uiso 1.00 1 c
H(56) H 0.6749(9) 0.128(4) 0.5449(10) 0.65(3) Uiso 1.00 1 c
H(57) H 0.6822(9) 0.218(4) 0.5839(10) 0.65(3) Uiso 1.00 1 c
H(58) H 0.6570(9) 0.268(4) 0.5453(10) 0.65(3) Uiso 1.00 1 c
H(59) H 0.4501(4) 0.5269(10) 0.5451(3) 0.110(4) Uiso 1.00 1 c
H(60) H 0.4459(4) 0.5477(10) 0.5937(3) 0.110(4) Uiso 1.00 1 c
H(61) H 0.3893(4) 0.4316(13) 0.5936(4) 0.133(5) Uiso 1.00 1 c
H(62) H 0.3945(4) 0.3917(13) 0.5465(4) 0.133(5) Uiso 1.00 1 c
H(63) H 0.3831(5) 0.607(2) 0.5252(5) 0.195(7) Uiso 1.00 1 c
H(64) H 0.3790(5) 0.649(2) 0.5723(5) 0.195(7) Uiso 1.00 1 c
H(65) H 0.3238(5) 0.502(2) 0.5786(6) 0.248(10) Uiso 1.00 1 c
H(66) H 0.3273(5) 0.466(2) 0.5308(6) 0.248(10) Uiso 1.00 1 c
H(67) H 0.3045(7) 0.667(2) 0.5097(10) 0.44(2) Uiso 1.00 1 c
H(68) H 0.3107(7) 0.726(2) 0.5550(10) 0.44(2) Uiso 1.00 1 c
H(69) H 0.2421(6) 0.677(3) 0.5378(10) 0.49(2) Uiso 1.00 1 c
H(70) H 0.2568(6) 0.613(3) 0.5801(10) 0.49(2) Uiso 1.00 1 c
H(71) H 0.2534(6) 0.530(3) 0.5389(10) 0.49(2) Uiso 1.00 1 c
H(72) H 0.4368(4) 0.317(1) 0.7988(4) 0.149(6) Uiso 1.00 1 c

loop_
_atom_site_aniso_label
_atom_site_aniso_U_11
_atom_site_aniso_U_22
_atom_site_aniso_U_33
_atom_site_aniso_U_12
_atom_site_aniso_U_13
_atom_site_aniso_U_23
Ge(1) 0.0671(6) 0.0770(8) 0.0622(6) -0.0118(7) 0.0014(4) -0.0066(7)
C(1) 0.073(8) 0.108(10) 0.105(9) 0.004(7) 0.002(7) -0.009(8)
C(2) 0.054(6) 0.075(8) 0.097(8) 0.003(6) 0.004(6) -0.013(6)
C(3) 0.058(6) 0.056(7) 0.069(6) 0.001(5) -0.005(5) -0.012(5)
C(4) 0.063(7) 0.077(8) 0.085(7) 0.009(6) -0.014(6) -0.009(7)
C(5) 0.081(7) 0.062(7) 0.083(7) 0.015(6) -0.008(6) 0.008(6)
C(6) 0.068(7) 0.049(6) 0.070(6) 0.003(5) -0.003(5) 0.010(5)
C(7) 0.068(6) 0.057(6) 0.068(6) -0.004(5) 0.000(5) 0.012(5)
C(8) 0.085(8) 0.074(8) 0.093(8) -0.002(6) -0.006(6) 0.035(6)
C(9) 0.088(8) 0.074(8) 0.095(8) -0.012(7) 0.002(6) 0.026(6)
C(10) 0.061(6) 0.062(7) 0.075(6) -0.012(5) 0.004(5) 0.009(5)
C(11) 0.059(6) 0.054(6) 0.071(6) -0.006(5) -0.000(5) 0.010(5)
C(12) 0.066(6) 0.047(6) 0.067(6) 0.001(5) 0.001(5) 0.011(5)
C(13) 0.058(6) 0.046(6) 0.074(6) -0.007(5) -0.009(5) 0.015(5)
C(14) 0.064(6) 0.041(6) 0.060(5) -0.004(5) -0.002(5) 0.004(5)
C(15) 0.065(6) 0.051(6) 0.068(6) -0.007(5) -0.002(5) 0.007(5)
C(16) 0.076(7) 0.046(7) 0.087(7) 0.002(5) 0.002(5) 0.015(5)
C(17) 0.102(8) 0.074(9) 0.097(8) -0.001(7) 0.004(6) 0.003(7)
C(18) 0.144(13) 0.100(11) 0.159(13) 0.022(9) -0.007(10) 0.004(10)
C(22) 0.052(6) 0.075(8) 0.080(7) -0.013(5) 0.002(5) 0.021(6)
C(23) 0.092(8) 0.078(8) 0.067(6) -0.013(6) -0.010(5) 0.007(6)
C(24) 0.127(10) 0.101(10) 0.089(8) 0.007(8) -0.008(7) 0.009(8)
C(28) 0.087(7) 0.058(7) 0.068(6) -0.015(6) 0.005(5) 0.008(6)
C(29) 0.089(7) 0.062(7) 0.072(6) -0.016(6) 0.004(6) 0.012(5)
C(30) 0.109(9) 0.115(10) 0.117(10) 0.003(8) -0.012(8) -0.013(8)
C(31) 0.084(8) 0.110(10) 0.113(9) -0.021(7) 0.001(7) -0.026(8)
C(32) 0.078(7) 0.087(8) 0.074(7) -0.012(6) 0.011(6) -0.008(7)
C(33) 0.082(7) 0.078(9) 0.080(8) -0.011(6) 0.008(6) -0.010(7)
C(34) 0.080(7) 0.069(8) 0.054(6) -0.007(6) 0.018(5) -0.003(6)
C(35) 0.097(8) 0.072(8) 0.076(7) -0.026(6) 0.000(6) -0.010(6)
C(36) 0.088(7) 0.063(7) 0.081(7) -0.020(6) 0.009(6) 0.008(6)
C(37) 0.067(6) 0.044(6) 0.064(6) -0.012(5) 0.001(5) 0.011(5)
C(38) 0.064(6) 0.049(6) 0.069(7) -0.009(5) 0.001(5) 0.016(5)
C(39) 0.090(7) 0.060(7) 0.068(7) -0.021(6) 0.001(6) 0.019(6)
C(40) 0.087(8) 0.081(9) 0.079(8) 0.002(7) 0.008(6) 0.029(7)
C(41) 0.078(7) 0.069(8) 0.060(6) 0.016(6) 0.005(5) 0.024(6)
C(42) 0.083(7) 0.049(6) 0.061(6) 0.004(5) 0.006(5) 0.011(5)
C(43) 0.074(6) 0.058(7) 0.061(6) 0.002(6) 0.008(5) 0.010(6)
C(44) 0.099(8) 0.051(6) 0.056(6) -0.002(6) 0.014(5) 0.001(5)
C(45) 0.080(6) 0.061(7) 0.058(6) -0.011(5) 0.016(5) 0.006(5)
C(46) 0.088(7) 0.066(7) 0.062(6) -0.019(6) 0.016(5) 0.008(6)
C(47) 0.114(9) 0.065(8) 0.083(8) -0.036(7) 0.011(7) 0.001(6)
C(48) 0.100(9) 0.093(10) 0.124(10) -0.019(8) 0.009(7) -0.011(8)
C(49) 0.16(2) 0.14(2) 0.19(2) -0.042(12) -0.016(12) 0.024(12)
C(53) 0.149(11) 0.055(7) 0.072(7) 0.012(8) 0.021(7) 0.009(6)
C(54) 0.135(11) 0.093(10) 0.104(10) 0.033(9) 0.010(8) 0.022(8)
C(55) 0.22(2) 0.15(2) 0.123(12) 0.02(1) 0.006(11) 0.020(11)
C(59) 0.113(9) 0.099(9) 0.065(7) 0.023(7) 0.013(6) 0.026(7)
C(60) 0.179(13) 0.127(12) 0.068(8) 0.016(10) 0.015(8) 0.014(9)

loop_
_atom_type_symbol
_atom_type_description
_atom_type_scat_dispersion_real
_atom_type_scat_dispersion_imag
_atom_type_scat_source
C C 0.003 0.002
;
International Tables for Crystallography
(1992, Vol. C, Tables 4.2.6.8 and 6.1.1.4)
;
H H 0.000 0.000
;
International Tables for Crystallography
(1992, Vol. C, Table 6.1.1.4)
;
Ge Ge 0.155 1.800
;
International Tables for Crystallography
(1992, Vol. C, Tables 4.2.6.8 and 6.1.1.4)
;

loop_
_geom_angle_atom_site_label_1
_geom_angle_atom_site_label_2
_geom_angle_atom_site_label_3
_geom_angle
_geom_angle_publ_flag
C(29) Ge(1) C(30) 109.0(5) yes
C(29) Ge(1) C(31) 110.6(4) yes
C(29) Ge(1) C(32) 105.7(4) yes
C(30) Ge(1) C(31) 113.2(5) yes
C(30) Ge(1) C(32) 109.4(5) yes
C(31) Ge(1) C(32) 108.6(5) yes
C(3) C(2) C(1) 178(1) yes
C(4) C(3) C(15) 120.0(9) yes
C(4) C(3) C(2) 119.1(9) yes
C(15) C(3) C(2) 121.0(9) yes
C(5) C(4) H(2) 119(1) no
C(5) C(4) C(3) 121.1(9) yes
H(2) C(4) C(3) 119(1) no
C(6) C(5) H(3) 120(1) no
C(6) C(5) C(4) 118.6(9) yes
H(3) C(5) C(4) 120(1) no
C(7) C(6) C(14) 109.4(8) yes
C(7) C(6) C(5) 130.2(9) yes
C(14) C(6) C(5) 120.4(9) yes
C(8) C(7) C(12) 121.5(9) yes
C(8) C(7) C(6) 130.4(9) yes
C(12) C(7) C(6) 108.0(8) yes
C(9) C(8) H(4) 121(1) no
C(9) C(8) C(7) 117.7(9) yes
H(4) C(8) C(7) 121(1) no
C(10) C(9) H(5) 118(1) no
C(10) C(9) C(8) 122(1) yes
H(5) C(9) C(8) 118(1) no
C(11) C(10) C(28) 121.8(8) yes
C(11) C(10) C(9) 119.3(9) yes
C(28) C(10) C(9) 118.8(9) yes
C(12) C(11) H(6) 120(1) no
C(12) C(11) C(10) 119.2(8) yes
H(6) C(11) C(10) 120(1) no
C(13) C(12) C(7) 111.0(8) yes
C(13) C(12) C(11) 128.7(8) yes
C(7) C(12) C(11) 120.2(8) yes
C(14) C(13) C(16) 110.7(7) yes
C(14) C(13) C(22) 111.5(7) yes
C(14) C(13) C(12) 101.6(7) yes
C(16) C(13) C(22) 107.8(7) yes
C(16) C(13) C(12) 113.1(7) yes
C(22) C(13) C(12) 112.1(7) yes
C(15) C(14) C(6) 120.2(8) yes
C(15) C(14) C(13) 129.8(8) yes
C(6) C(14) C(13) 110.0(8) yes
H(7) C(15) C(3) 120(1) no
H(7) C(15) C(14) 120(1) no
C(3) C(15) C(14) 119.6(8) yes
C(17) C(16) H(8) 108(1) no
C(17) C(16) H(9) 108(1) no
C(17) C(16) C(13) 114.9(8) yes
H(8) C(16) H(9) 109(1) no
H(8) C(16) C(13) 108.1(9) no
H(9) C(16) C(13) 108(1) no
C(18) C(17) H(10) 108(1) no
C(18) C(17) H(11) 108(1) no
C(18) C(17) C(16) 113.7(9) yes
H(10) C(17) H(11) 109(1) no
H(10) C(17) C(16) 108(1) no
H(11) C(17) C(16) 108(1) no
C(19) C(18) H(12) 111(1) no
C(19) C(18) H(13) 111(1) no
C(19) C(18) C(17) 99(1) yes
H(12) C(18) H(13) 109(1) no
H(12) C(18) C(17) 111(1) no
H(13) C(18) C(17) 111(1) no
C(20) C(19) H(14) 109(2) no
C(20) C(19) H(15) 109(2) no
C(20) C(19) C(18) 109(1) yes
H(14) C(19) H(15) 109(2) no
H(14) C(19) C(18) 109(1) no
H(15) C(19) C(18) 109(1) no
C(21) C(20) H(16) 109(2) no
C(21) C(20) H(17) 109(2) no
C(21) C(20) C(19) 109(1) yes
H(16) C(20) H(17) 109(2) no
H(16) C(20) C(19) 109(2) no
H(17) C(20) C(19) 109(2) no
H(18) C(21) H(19) 109(3) no
H(18) C(21) H(20) 109(3) no
H(18) C(21) C(20) 109(2) no
H(19) C(21) H(20) 109(3) no
H(19) C(21) C(20) 109(2) no
H(20) C(21) C(20) 109(2) no
C(23) C(22) H(21) 107(1) no
C(23) C(22) H(22) 107(1) no
C(23) C(22) C(13) 115.8(8) yes
H(21) C(22) H(22) 109(1) no
H(21) C(22) C(13) 107(1) no
H(22) C(22) C(13) 107(1) no
C(24) C(23) H(23) 108(1) no
C(24) C(23) H(24) 108(1) no
C(24) C(23) C(22) 113.6(9) yes
H(23) C(23) H(24) 109(1) no
H(23) C(23) C(22) 108(1) no
H(24) C(23) C(22) 108(1) no
C(25) C(24) H(25) 108(1) no
C(25) C(24) H(26) 108(1) no
C(25) C(24) C(23) 113(1) yes
H(25) C(24) H(26) 109(1) no
H(25) C(24) C(23) 108(1) no
H(26) C(24) C(23) 108(1) no
C(26) C(25) H(27) 107(1) no
C(26) C(25) H(28) 107(1) no
C(26) C(25) C(24) 115(1) yes
H(27) C(25) H(28) 109(2) no
H(27) C(25) C(24) 107(1) no
H(28) C(25) C(24) 107(1) no
C(27) C(26) H(29) 109(2) no
C(27) C(26) H(30) 109(2) no
C(27) C(26) C(25) 109(1) yes
H(29) C(26) H(30) 109(2) no
H(29) C(26) C(25) 109(1) no
H(30) C(26) C(25) 109(1) no
H(31) C(27) H(32) 109(3) no
H(31) C(27) H(33) 109(3) no
H(31) C(27) C(26) 109(2) no
H(32) C(27) H(33) 109(2) no
H(32) C(27) C(26) 109(2) no
H(33) C(27) C(26) 109(2) no
C(29) C(28) C(10) 174(1) yes
Ge(1) C(29) C(28) 175.6(8) yes
H(34) C(30) H(35) 109(1) no
H(34) C(30) H(36) 109(1) no
H(34) C(30) Ge(1) 109(1) no
H(35) C(30) H(36) 109(1) no
H(35) C(30) Ge(1) 109(1) no
H(36) C(30) Ge(1) 109(1) no
H(37) C(31) H(38) 109(1) no
H(37) C(31) H(39) 109(1) no
H(37) C(31) Ge(1) 109(1) no
H(38) C(31) H(39) 109(1) no
H(38) C(31) Ge(1) 109(1) no
H(39) C(31) Ge(1) 109(1) no
C(33) C(32) Ge(1) 176(1) yes
C(34) C(33) C(32) 178(1) yes
C(35) C(34) C(46) 117.9(9) yes
C(35) C(34) C(33) 120.6(9) yes
C(46) C(34) C(33) 121.4(9) yes
C(36) C(35) H(40) 119(1) no
C(36) C(35) C(34) 121(1) yes
H(40) C(35) C(34) 119(1) no
C(37) C(36) H(41) 119(1) no
C(37) C(36) C(35) 120(1) yes
H(41) C(36) C(35) 119(1) no
C(38) C(37) C(45) 108.4(8) yes
C(38) C(37) C(36) 132.1(9) yes
C(45) C(37) C(36) 119.5(9) yes
C(39) C(38) C(43) 119.5(9) yes
C(39) C(38) C(37) 130.7(9) yes
C(43) C(38) C(37) 109.8(8) yes
C(40) C(39) H(42) 120(1) no
C(40) C(39) C(38) 119(1) yes
H(42) C(39) C(38) 120(1) no
C(41) C(40) H(43) 119(1) no
C(41) C(40) C(39) 121(1) yes
H(43) C(40) C(39) 119(1) no
C(42) C(41) C(59) 123(1) yes
C(42) C(41) C(40) 118.0(9) yes
C(59) C(41) C(40) 118(1) yes
C(43) C(42) H(44) 120(1) no
C(43) C(42) C(41) 119.9(9) yes
H(44) C(42) C(41) 120(1) no
C(44) C(43) C(38) 110.3(8) yes
C(44) C(43) C(42) 127.9(9) yes
C(38) C(43) C(42) 121.8(9) yes
C(45) C(44) C(47) 109.7(8) yes
C(45) C(44) C(53) 111.5(7) yes
C(45) C(44) C(43) 101.0(7) yes
C(47) C(44) C(53) 109.7(8) yes
C(47) C(44) C(43) 111.5(8) yes
C(53) C(44) C(43) 113.2(8) yes
C(46) C(45) C(37) 119.8(9) yes
C(46) C(45) C(44) 129.7(9) yes
C(37) C(45) C(44) 110.5(8) yes
H(45) C(46) C(34) 119(1) no
H(45) C(46) C(45) 119(1) no
C(34) C(46) C(45) 121.5(9) yes
C(48) C(47) H(46) 107(1) no
C(48) C(47) H(47) 107(1) no
C(48) C(47) C(44) 116.3(9) yes
H(46) C(47) H(47) 109(1) no
H(46) C(47) C(44) 107(1) no
H(47) C(47) C(44) 107(1) no
C(49) C(48) H(48) 108(1) no
C(49) C(48) H(49) 108(1) no
C(49) C(48) C(47) 114(1) yes
H(48) C(48) H(49) 109(1) no
H(48) C(48) C(47) 108(1) no
H(49) C(48) C(47) 108(1) no
C(50) C(49) H(50) 109(1) no
C(50) C(49) H(51) 109(1) no
C(50) C(49) C(48) 107(1) yes
H(50) C(49) H(51) 109(2) no
H(50) C(49) C(48) 109(1) no
H(51) C(49) C(48) 109(1) no
C(51) C(50) H(52) 109(2) no
C(51) C(50) H(53) 109(2) no
C(51) C(50) C(49) 109(1) yes
H(52) C(50) H(53) 109(2) no
H(52) C(50) C(49) 109(2) no
H(53) C(50) C(49) 109(2) no
C(52) C(51) H(54) 109(3) no
C(52) C(51) H(55) 109(2) no
C(52) C(51) C(50) 109(1) yes
H(54) C(51) H(55) 109(2) no
H(54) C(51) C(50) 109(2) no
H(55) C(51) C(50) 109(2) no
H(56) C(52) H(57) 109(4) no
H(56) C(52) H(58) 109(4) no
H(56) C(52) C(51) 109(3) no
H(57) C(52) H(58) 109(4) no
H(57) C(52) C(51) 109(3) no
H(58) C(52) C(51) 109(3) no
C(54) C(53) H(59) 108(1) no
C(54) C(53) H(60) 108(1) no
C(54) C(53) C(44) 114.6(9) yes
H(59) C(53) H(60) 109(1) no
H(59) C(53) C(44) 108(1) no
H(60) C(53) C(44) 108(1) no
C(55) C(54) H(61) 108(1) no
C(55) C(54) H(62) 108(1) no
C(55) C(54) C(53) 111(1) yes
H(61) C(54) H(62) 109(1) no
H(61) C(54) C(53) 108(1) no
H(62) C(54) C(53) 108(1) no
C(56) C(55) H(63) 110(1) no
C(56) C(55) H(64) 110(1) no
C(56) C(55) C(54) 105(1) yes
H(63) C(55) H(64) 109(2) no
H(63) C(55) C(54) 110(1) no
H(64) C(55) C(54) 110(1) no
C(57) C(56) H(65) 109(2) no
C(57) C(56) H(66) 109(2) no
C(57) C(56) C(55) 110(1) yes
H(65) C(56) H(66) 109(2) no
H(65) C(56) C(55) 109(1) no
H(66) C(56) C(55) 109(2) no
C(58) C(57) H(67) 109(2) no
C(58) C(57) H(68) 109(2) no
C(58) C(57) C(56) 109(1) yes
H(67) C(57) H(68) 109(3) no
H(67) C(57) C(56) 109(2) no
H(68) C(57) C(56) 109(2) no
H(69) C(58) H(70) 109(3) no
H(69) C(58) H(71) 109(3) no
H(69) C(58) C(57) 109(2) no
H(70) C(58) H(71) 109(4) no
H(70) C(58) C(57) 109(2) no
H(71) C(58) C(57) 109(2) no
C(60) C(59) C(41) 177(1) yes

loop_
_geom_bond_atom_site_label_1
_geom_bond_atom_site_label_2
_geom_bond_distance
_geom_bond_publ_flag
Ge(1) C(29) 1.90(1) yes
Ge(1) C(30) 1.89(1) yes
Ge(1) C(31) 1.90(1) yes
Ge(1) C(32) 1.87(1) yes
C(1) C(2) 1.16(2) yes
C(1) H(1) 0.95(2) no
C(2) C(3) 1.44(1) yes
C(3) C(4) 1.39(1) yes
C(3) C(15) 1.39(1) yes
C(4) C(5) 1.37(1) yes
C(4) H(2) 0.95(1) no
C(5) C(6) 1.41(1) yes
C(5) H(3) 0.95(1) no
C(6) C(7) 1.46(1) yes
C(6) C(14) 1.39(1) yes
C(7) C(8) 1.38(1) yes
C(7) C(12) 1.40(1) yes
C(8) C(9) 1.38(2) yes
C(8) H(4) 0.95(1) no
C(9) C(10) 1.40(1) yes
C(9) H(5) 0.95(2) no
C(10) C(11) 1.39(1) yes
C(10) C(28) 1.44(1) yes
C(11) C(12) 1.39(1) yes
C(11) H(6) 0.95(1) no
C(12) C(13) 1.51(1) yes
C(13) C(14) 1.53(1) yes
C(13) C(16) 1.53(1) yes
C(13) C(22) 1.55(1) yes
C(14) C(15) 1.37(1) yes
C(15) H(7) 0.95(1) no
C(16) C(17) 1.52(1) yes
C(16) H(8) 0.95(1) no
C(16) H(9) 0.95(1) no
C(17) C(18) 1.53(2) yes
C(17) H(10) 0.95(2) no
C(17) H(11) 0.95(2) no
C(18) C(19) 1.55(2) yes
C(18) H(12) 0.95(2) no
C(18) H(13) 0.95(2) no
C(19) C(20) 1.55(2) yes
C(19) H(14) 0.95(3) no
C(19) H(15) 0.95(3) no
C(20) C(21) 1.55(2) yes
C(20) H(16) 0.95(4) no
C(20) H(17) 0.95(5) no
C(21) H(18) 0.95(4) no
C(21) H(19) 0.95(4) no
C(21) H(20) 0.95(4) no
C(22) C(23) 1.52(1) yes
C(22) H(21) 0.95(1) no
C(22) H(22) 0.95(1) no
C(23) C(24) 1.52(1) yes
C(23) H(23) 0.95(1) no
C(23) H(24) 0.95(1) no
C(24) C(25) 1.49(2) yes
C(24) H(25) 0.95(2) no
C(24) H(26) 0.95(2) no
C(25) C(26) 1.55(2) yes
C(25) H(27) 0.95(2) no
C(25) H(28) 0.95(2) no
C(26) C(27) 1.55(2) yes
C(26) H(29) 0.95(3) no
C(26) H(30) 0.95(3) no
C(27) H(31) 0.95(3) no
C(27) H(32) 0.95(4) no
C(27) H(33) 0.95(4) no
C(28) C(29) 1.20(2) yes
C(30) H(34) 0.95(2) no
C(30) H(35) 0.95(2) no
C(30) H(36) 0.95(2) no
C(31) H(37) 0.95(2) no
C(31) H(38) 0.95(2) no
C(31) H(39) 0.95(2) no
C(32) C(33) 1.21(2) yes
C(33) C(34) 1.45(1) yes
C(34) C(35) 1.40(1) yes
C(34) C(46) 1.37(1) yes
C(35) C(36) 1.37(1) yes
C(35) H(40) 0.95(2) no
C(36) C(37) 1.37(1) yes
C(36) H(41) 0.95(1) no
C(37) C(38) 1.45(1) yes
C(37) C(45) 1.40(1) yes
C(38) C(39) 1.37(1) yes
C(38) C(43) 1.39(1) yes
C(39) C(40) 1.37(1) yes
C(39) H(42) 0.95(1) no
C(40) C(41) 1.42(2) yes
C(40) H(43) 0.95(2) no
C(41) C(42) 1.37(1) yes
C(41) C(59) 1.42(1) yes
C(42) C(43) 1.37(1) yes
C(42) H(44) 0.95(1) no
C(43) C(44) 1.53(1) yes
C(44) C(45) 1.54(1) yes
C(44) C(47) 1.56(1) yes
C(44) C(53) 1.56(1) yes
C(45) C(46) 1.37(1) yes
C(46) H(45) 0.95(1) no
C(47) C(48) 1.49(2) yes
C(47) H(46) 0.95(1) no
C(47) H(47) 0.95(1) no
C(48) C(49) 1.53(2) yes
C(48) H(48) 0.95(2) no
C(48) H(49) 0.95(2) no
C(49) C(50) 1.55(2) yes
C(49) H(50) 0.95(2) no
C(49) H(51) 0.95(2) no
C(50) C(51) 1.55(3) yes
C(50) H(52) 0.95(3) no
C(50) H(53) 0.95(3) no
C(51) C(52) 1.55(4) yes
C(51) H(54) 0.95(4) no
C(51) H(55) 0.95(3) no
C(52) H(56) 0.95(5) no
C(52) H(57) 0.95(5) no
C(52) H(58) 0.95(5) no
C(53) C(54) 1.49(2) yes
C(53) H(59) 0.95(1) no
C(53) H(60) 0.95(1) no
C(54) C(55) 1.52(2) yes
C(54) H(61) 0.95(2) no
C(54) H(62) 0.95(2) no
C(55) C(56) 1.58(3) yes
C(55) H(63) 0.95(2) no
C(55) H(64) 0.95(2) no
C(56) C(57) 1.55(3) yes
C(56) H(65) 0.95(3) no
C(56) H(66) 0.95(3) no
C(57) C(58) 1.55(3) yes
C(57) H(67) 0.95(4) no
C(57) H(68) 0.95(3) no
C(58) H(69) 0.95(4) no
C(58) H(70) 0.95(4) no
C(58) H(71) 0.95(4) no
C(59) C(60) 1.13(2) yes
C(60) H(72) 0.95(2) no

loop_
_geom_contact_atom_site_label_1
_geom_contact_atom_site_label_2
_geom_contact_distance
_geom_contact_publ_flag
_geom_contact_site_symmetry_2
Ge(1) C(28) 3.10(1) yes 55501
Ge(1) C(33) 3.08(1) yes 55501
Ge(1) H(34) 2.38(1) no 55501
Ge(1) H(35) 2.39(1) no 55501
Ge(1) H(36) 2.38(1) no 55501
Ge(1) H(37) 2.40(1) no 55501
Ge(1) H(38) 2.39(1) no 55501
Ge(1) H(39) 2.39(1) no 55501
C(1) C(3) 2.60(2) yes 55501
C(1) C(4) 3.48(2) yes 55501
C(1) C(9) 3.43(2) yes 65506
C(1) C(10) 3.43(1) yes 65506
C(1) C(15) 3.53(2) yes 55501
C(1) H(2) 3.42(2) no 55501
C(1) H(7) 3.52(2) no 55501
C(1) H(23) 3.00(2) no 65506
C(1) H(36) 3.42(2) no 55505
C(1) H(37) 3.12(2) no 55505
C(1) H(38) 3.55(2) no 55505
C(2) C(4) 2.43(1) yes 55501
C(2) C(15) 2.46(1) yes 55501
C(2) H(1) 2.11(2) no 55501
C(2) H(2) 2.59(2) no 55501
C(2) H(7) 2.64(1) no 55501
C(2) H(23) 3.02(1) no 65506
C(2) H(27) 3.31(2) no 65506
C(3) C(1) 2.60(2) yes 55501
C(3) C(5) 2.40(1) yes 55501
C(3) C(6) 2.76(1) yes 55501
C(3) C(14) 2.39(1) yes 55501
C(3) H(1) 3.55(2) no 55501
C(3) H(2) 2.03(1) no 55501
C(3) H(3) 3.26(1) no 55501
C(3) H(7) 2.04(1) no 55501
C(3) H(27) 3.46(2) no 65506
C(3) H(28) 3.57(2) no 65506
C(4) C(1) 3.48(2) yes 55501
C(4) C(2) 2.43(1) yes 55501
C(4) C(6) 2.38(1) yes 55501
C(4) C(14) 2.76(1) yes 55501
C(4) C(15) 2.41(1) yes 55501
C(4) H(3) 2.02(1) no 55501
C(4) H(7) 3.27(1) no 55501
C(5) C(3) 2.40(1) yes 55501
C(5) C(7) 2.60(1) yes 55501
C(5) C(8) 3.27(2) yes 55501
C(5) C(14) 2.43(1) yes 55501
C(5) C(15) 2.79(1) yes 55501
C(5) H(2) 2.01(1) no 55501
C(5) H(4) 3.10(1) no 55501
C(6) C(3) 2.76(1) yes 55501
C(6) C(4) 2.38(1) yes 55501
C(6) C(8) 2.58(1) yes 55501
C(6) C(12) 2.31(1) yes 55501
C(6) C(13) 2.39(1) yes 55501
C(6) C(15) 2.39(1) yes 55501
C(6) C(16) 3.47(1) yes 55501
C(6) C(17) 3.60(1) yes 55501
C(6) C(22) 3.51(1) yes 55501
C(6) H(2) 3.25(1) no 55501
C(6) H(3) 2.06(1) no 55501
C(6) H(4) 2.84(1) no 55501
C(6) H(7) 3.25(1) no 55501
C(6) H(10) 3.10(1) no 55501
C(6) H(24) 3.29(1) no 55501
C(7) C(5) 2.60(1) yes 55501
C(7) C(9) 2.36(1) yes 55501
C(7) C(10) 2.77(1) yes 55501
C(7) C(11) 2.41(1) yes 55501
C(7) C(13) 2.40(1) yes 55501
C(7) C(14) 2.33(1) yes 55501
C(7) C(16) 3.49(1) yes 55501
C(7) C(17) 3.60(2) yes 55501
C(7) C(22) 3.52(1) yes 55501
C(7) H(3) 2.85(1) no 55501
C(7) H(4) 2.04(1) no 55501
C(7) H(5) 3.22(1) no 55501
C(7) H(6) 3.27(1) no 55501
C(7) H(10) 3.40(2) no 55501
C(7) H(11) 3.31(1) no 55501
C(7) H(23) 3.30(1) no 55501
C(8) C(5) 3.27(2) yes 55501
C(8) C(6) 2.58(1) yes 55501
C(8) C(10) 2.43(1) yes 55501
C(8) C(11) 2.82(1) yes 55501
C(8) C(12) 2.42(1) yes 55501
C(8) H(3) 3.10(2) no 55501
C(8) H(5) 2.02(2) no 55501
C(9) C(7) 2.36(1) yes 55501
C(9) C(11) 2.41(1) yes 55501
C(9) C(12) 2.75(1) yes 55501
C(9) C(28) 2.45(2) yes 55501
C(9) C(29) 3.50(2) yes 55501
C(9) H(4) 2.04(2) no 55501
C(9) H(6) 3.27(1) no 55501
C(10) C(7) 2.77(1) yes 55501
C(10) C(8) 2.43(1) yes 55501
C(10) C(12) 2.39(1) yes 55501
C(10) C(29) 2.64(1) yes 55501
C(10) H(4) 3.29(1) no 55501
C(10) H(5) 2.04(1) no 55501
C(10) H(6) 2.04(1) no 55501
C(11) C(7) 2.41(1) yes 55501
C(11) C(8) 2.82(1) yes 55501
C(11) C(9) 2.41(1) yes 55501
C(11) C(13) 2.61(1) yes 55501
C(11) C(16) 3.27(1) yes 55501
C(11) C(22) 3.23(1) yes 55501
C(11) C(28) 2.48(1) yes 55501
C(11) H(5) 3.26(1) no 55501
C(11) H(8) 3.09(1) no 55501
C(11) H(11) 3.17(1) no 55501
C(11) H(22) 3.01(1) no 55501
C(11) H(23) 3.17(1) no 55501
C(11) H(35) 3.49(1) no 65502
C(12) C(6) 2.31(1) yes 55501
C(12) C(8) 2.42(1) yes 55501
C(12) C(9) 2.75(1) yes 55501
C(12) C(10) 2.39(1) yes 55501
C(12) C(14) 2.36(1) yes 55501
C(12) C(16) 2.54(1) yes 55501
C(12) C(17) 3.03(1) yes 55501
C(12) C(22) 2.54(1) yes 55501
C(12) C(23) 3.07(1) yes 55501
C(12) H(4) 3.29(1) no 55501
C(12) H(6) 2.04(1) no 55501
C(12) H(8) 2.77(1) no 55501
C(12) H(9) 3.33(1) no 55501
C(12) H(10) 3.18(1) no 55501
C(12) H(11) 2.75(1) no 55501
C(12) H(21) 3.33(1) no 55501
C(12) H(22) 2.74(1) no 55501
C(12) H(23) 2.74(1) no 55501
C(12) H(24) 3.34(1) no 55501
C(13) C(6) 2.39(1) yes 55501
C(13) C(7) 2.40(1) yes 55501
C(13) C(11) 2.61(1) yes 55501
C(13) C(15) 2.63(1) yes 55501
C(13) C(17) 2.57(1) yes 55501
C(13) C(22) 1.55(1) yes 55501
C(13) C(23) 2.60(1) yes 55501
C(13) H(6) 2.84(1) no 55501
C(13) H(7) 2.85(1) no 55501
C(13) H(8) 2.04(1) no 55501
C(13) H(9) 2.04(1) no 55501
C(13) H(10) 2.70(1) no 55501
C(13) H(11) 2.79(1) no 55501
C(13) H(21) 2.05(1) no 55501
C(13) H(22) 2.05(1) no 55501
C(13) H(23) 2.78(1) no 55501
C(13) H(24) 2.77(1) no 55501
C(14) C(3) 2.39(1) yes 55501
C(14) C(4) 2.76(1) yes 55501
C(14) C(5) 2.43(1) yes 55501
C(14) C(7) 2.33(1) yes 55501
C(14) C(12) 2.36(1) yes 55501
C(14) C(16) 2.52(1) yes 55501
C(14) C(17) 3.06(1) yes 55501
C(14) C(22) 2.54(1) yes 55501
C(14) C(23) 3.07(1) yes 55501
C(14) H(3) 3.29(1) no 55501
C(14) H(7) 2.02(1) no 55501
C(14) H(8) 3.32(1) no 55501
C(14) H(9) 2.68(1) no 55501
C(14) H(10) 2.67(1) no 55501
C(14) H(11) 3.43(1) no 55501
C(14) H(21) 2.73(1) no 55501
C(14) H(22) 3.34(1) no 55501
C(14) H(23) 3.34(1) no 55501
C(14) H(24) 2.73(1) no 55501
C(15) C(1) 3.53(2) yes 55501
C(15) C(2) 2.46(1) yes 55501
C(15) C(4) 2.41(1) yes 55501
C(15) C(5) 2.79(1) yes 55501
C(15) C(6) 2.39(1) yes 55501
C(15) C(13) 2.63(1) yes 55501
C(15) C(16) 3.23(1) yes 55501
C(15) C(22) 3.23(1) yes 55501
C(15) H(2) 3.26(1) no 55501
C(15) H(9) 2.97(1) no 55501
C(15) H(10) 3.23(1) no 55501
C(15) H(21) 3.01(1) no 55501
C(15) H(24) 3.14(1) no 55501
C(15) H(24) 3.54(1) no 65506
C(16) C(6) 3.47(1) yes 55501
C(16) C(7) 3.49(1) yes 55501
C(16) C(11) 3.27(1) yes 55501
C(16) C(12) 2.54(1) yes 55501
C(16) C(14) 2.52(1) yes 55501
C(16) C(15) 3.23(1) yes 55501
C(16) C(18) 2.55(2) yes 55501
C(16) C(22) 2.49(1) yes 55501
C(16) H(6) 3.21(1) no 55501
C(16) H(7) 3.18(1) no 55501
C(16) H(10) 2.03(1) no 55501
C(16) H(11) 2.03(1) no 55501
C(16) H(12) 2.78(2) no 55501
C(16) H(13) 2.79(2) no 55501
C(16) H(21) 2.62(1) no 55501
C(16) H(22) 2.64(1) no 55501
C(17) C(6) 3.60(1) yes 55501
C(17) C(7) 3.60(2) yes 55501
C(17) C(12) 3.03(1) yes 55501
C(17) C(13) 2.57(1) yes 55501
C(17) C(14) 3.06(1) yes 55501
C(17) C(19) 2.36(2) yes 55501
C(17) H(8) 2.02(1) no 55501
C(17) H(9) 2.02(1) no 55501
C(17) H(12) 2.08(2) no 55501
C(17) H(13) 2.08(2) no 55501
C(17) H(14) 2.45(2) no 55501
C(17) H(15) 2.55(2) no 55501
C(18) C(16) 2.55(2) yes 55501
C(18) C(19) 1.55(2) yes 55501
C(18) C(20) 2.53(2) yes 55501
C(18) H(4) 3.56(2) no 56501
C(18) H(8) 2.76(2) no 55501
C(18) H(9) 2.67(2) no 55501
C(18) H(10) 2.04(2) no 55501
C(18) H(11) 2.04(2) no 55501
C(18) H(14) 2.07(2) no 55501
C(18) H(15) 2.07(2) no 55501
C(18) H(16) 2.72(2) no 55501
C(18) H(17) 2.69(2) no 55501
C(19) C(17) 2.36(2) yes 55501
C(19) C(18) 1.55(2) yes 55501
C(19) C(20) 1.55(2) yes 55501
C(19) C(21) 2.53(2) yes 55501
C(19) H(10) 2.49(2) no 55501
C(19) H(11) 2.46(2) no 55501
C(19) H(12) 2.10(2) no 55501
C(19) H(13) 2.10(2) no 55501
C(19) H(16) 2.07(2) no 55501
C(19) H(17) 2.07(3) no 55501
C(19) H(18) 2.52(2) no 55501
C(19) H(19) 3.30(2) no 55501
C(19) H(20) 2.94(2) no 55501
C(20) C(18) 2.53(2) yes 55501
C(20) C(19) 1.55(2) yes 55501
C(20) C(21) 1.55(2) yes 55501
C(20) H(4) 3.14(2) no 56501
C(20) H(5) 3.38(3) no 56501
C(20) H(12) 2.70(2) no 55501
C(20) H(13) 2.79(2) no 55501
C(20) H(14) 2.07(2) no 55501
C(20) H(15) 2.07(3) no 55501
C(20) H(18) 2.07(2) no 55501
C(20) H(19) 2.07(2) no 55501
C(20) H(20) 2.07(3) no 55501
C(21) C(19) 2.53(2) yes 55501
C(21) C(20) 1.55(2) yes 55501
C(21) H(14) 2.69(3) no 55501
C(21) H(15) 2.72(3) no 55501
C(21) H(16) 2.07(3) no 55501
C(21) H(17) 2.07(3) no 55501
C(21) H(56) 3.07(4) no 56501
C(21) H(71) 3.26(4) no 55505
C(22) C(6) 3.51(1) yes 55501
C(22) C(7) 3.52(1) yes 55501
C(22) C(11) 3.23(1) yes 55501
C(22) C(12) 2.54(1) yes 55501
C(22) C(13) 1.55(1) yes 55501
C(22) C(14) 2.54(1) yes 55501
C(22) C(15) 3.23(1) yes 55501
C(22) C(16) 2.49(1) yes 55501
C(22) C(24) 2.55(1) yes 55501
C(22) H(2) 3.56(1) no 65506
C(22) H(6) 3.15(1) no 55501
C(22) H(7) 3.14(1) no 55501
C(22) H(8) 2.61(1) no 55501
C(22) H(9) 2.65(1) no 55501
C(22) H(23) 2.03(1) no 55501
C(22) H(24) 2.03(1) no 55501
C(22) H(25) 2.72(1) no 55501
C(22) H(26) 2.71(1) no 55501
C(23) C(12) 3.07(1) yes 55501
C(23) C(13) 2.60(1) yes 55501
C(23) C(14) 3.07(1) yes 55501
C(23) C(25) 2.52(2) yes 55501
C(23) H(21) 2.03(1) no 55501
C(23) H(22) 2.03(1) no 55501
C(23) H(25) 2.03(1) no 55501
C(23) H(26) 2.03(1) no 55501
C(23) H(27) 2.74(2) no 55501
C(23) H(28) 2.63(2) no 55501
C(24) C(22) 2.55(1) yes 55501
C(24) C(26) 2.57(2) yes 55501
C(24) C(27) 3.20(2) yes 55501
C(24) H(21) 2.71(1) no 55501
C(24) H(22) 2.71(1) no 55501
C(24) H(23) 2.03(1) no 55501
C(24) H(24) 2.03(1) no 55501
C(24) H(27) 2.00(2) no 55501
C(24) H(28) 2.00(2) no 55501
C(24) H(29) 3.35(2) no 55501
C(24) H(30) 2.68(2) no 55501
C(24) H(32) 2.90(2) no 55501
C(24) H(33) 3.53(2) no 55501
C(24) H(36) 3.52(2) no 65502
C(25) C(23) 2.52(2) yes 55501
C(25) C(26) 1.55(2) yes 55501
C(25) C(27) 2.53(2) yes 55501
C(25) H(23) 2.69(2) no 55501
C(25) H(24) 2.71(2) no 55501
C(25) H(25) 2.00(2) no 55501
C(25) H(26) 2.00(2) no 55501
C(25) H(29) 2.07(2) no 55501
C(25) H(30) 2.07(2) no 55501
C(25) H(31) 3.35(2) no 55501
C(25) H(32) 2.70(2) no 55501
C(25) H(33) 2.71(2) no 55501
C(26) C(24) 2.57(2) yes 55501
C(26) C(25) 1.55(2) yes 55501
C(26) C(27) 1.55(2) yes 55501
C(26) H(25) 2.69(2) no 55501
C(26) H(26) 2.80(2) no 55501
C(26) H(27) 2.05(2) no 55501
C(26) H(28) 2.05(2) no 55501
C(26) H(31) 2.07(2) no 55501
C(26) H(32) 2.07(3) no 55501
C(26) H(33) 2.07(3) no 55501
C(27) C(24) 3.20(2) yes 55501
C(27) C(25) 2.53(2) yes 55501
C(27) C(26) 1.55(2) yes 55501
C(27) H(25) 3.48(2) no 55501
C(27) H(26) 2.93(2) no 55501
C(27) H(27) 2.59(2) no 55501
C(27) H(28) 3.33(2) no 55501
C(27) H(29) 2.07(3) no 55501
C(27) H(30) 2.07(3) no 55501
C(28) Ge(1) 3.10(1) yes 55501
C(28) C(9) 2.45(2) yes 55501
C(28) C(11) 2.48(1) yes 55501
C(28) H(5) 2.59(1) no 55501
C(28) H(6) 2.67(1) no 55501
C(28) H(35) 3.31(1) no 65502
C(29) C(9) 3.50(2) yes 55501
C(29) C(10) 2.64(1) yes 55501
C(29) C(30) 3.09(2) yes 55501
C(29) C(31) 3.13(1) yes 55501
C(29) C(32) 3.01(1) yes 55501
C(29) H(5) 3.41(2) no 55501
C(29) H(34) 3.19(2) no 55501
C(29) H(35) 3.27(2) no 55501
C(29) H(35) 3.49(1) no 65502
C(29) H(38) 3.30(1) no 55501
C(29) H(39) 3.24(1) no 55501
C(30) C(29) 3.09(2) yes 55501
C(30) C(31) 3.17(2) yes 55501
C(30) C(32) 3.07(2) yes 55501
C(30) H(37) 3.34(2) no 55501
C(30) H(38) 3.31(2) no 55501
C(31) C(29) 3.13(1) yes 55501
C(31) C(30) 3.17(2) yes 55501
C(31) C(32) 3.07(2) yes 55501
C(31) H(35) 3.32(2) no 55501
C(31) H(36) 3.34(2) no 55501
C(31) H(38) 3.31(2) no 65502
C(32) C(29) 3.01(1) yes 55501
C(32) C(30) 3.07(2) yes 55501
C(32) C(31) 3.07(2) yes 55501
C(32) C(34) 2.66(1) yes 55501
C(32) C(35) 3.59(1) yes 55501
C(32) C(46) 3.56(1) yes 55501
C(32) H(33) 3.40(2) no 65502
C(32) H(34) 3.21(2) no 55501
C(32) H(36) 3.22(2) no 55501
C(32) H(37) 3.21(2) no 55501
C(32) H(39) 3.21(2) no 55501
C(32) H(40) 3.56(2) no 55501
C(32) H(45) 3.52(1) no 55501
C(33) Ge(1) 3.08(1) yes 55501
C(33) C(35) 2.48(2) yes 55501
C(33) C(46) 2.46(1) yes 55501
C(33) H(33) 3.09(2) no 65502
C(33) H(40) 2.65(2) no 55501
C(33) H(45) 2.63(1) no 55501
C(34) C(32) 2.66(1) yes 55501
C(34) C(36) 2.42(1) yes 55501
C(34) C(37) 2.78(1) yes 55501
C(34) C(45) 2.39(1) yes 55501
C(34) H(31) 3.54(2) no 65502
C(34) H(33) 3.33(2) no 65502
C(34) H(40) 2.05(2) no 55501
C(34) H(41) 3.27(1) no 55501
C(34) H(45) 2.02(1) no 55501
C(35) C(32) 3.59(1) yes 55501
C(35) C(33) 2.48(2) yes 55501
C(35) C(37) 2.38(1) yes 55501
C(35) C(45) 2.75(1) yes 55501
C(35) C(46) 2.38(2) yes 55501
C(35) H(41) 2.02(1) no 55501
C(35) H(45) 3.24(2) no 55501
C(36) C(34) 2.42(1) yes 55501
C(36) C(38) 2.58(1) yes 55501
C(36) C(39) 3.26(1) yes 55501
C(36) C(45) 2.39(1) yes 55501
C(36) C(46) 2.75(1) yes 55501
C(36) H(40) 2.02(1) no 55501
C(36) H(42) 3.09(1) no 55501
C(37) C(34) 2.78(1) yes 55501
C(37) C(35) 2.38(1) yes 55501
C(37) C(39) 2.56(1) yes 55501
C(37) C(43) 2.32(1) yes 55501
C(37) C(44) 2.41(1) yes 55501
C(37) C(46) 2.40(1) yes 55501
C(37) C(47) 3.47(1) yes 55501
C(37) C(48) 3.59(1) yes 55501
C(37) C(53) 3.55(1) yes 55501
C(37) H(40) 3.23(1) no 55501
C(37) H(41) 2.02(1) no 55501
C(37) H(42) 2.81(1) no 55501
C(37) H(45) 3.25(1) no 55501
C(37) H(48) 3.10(1) no 55501
C(37) H(62) 3.20(2) no 55501
C(38) C(36) 2.58(1) yes 55501
C(38) C(40) 2.36(1) yes 55501
C(38) C(41) 2.78(1) yes 55501
C(38) C(42) 2.41(1) yes 55501
C(38) C(44) 2.40(1) yes 55501
C(38) C(45) 2.31(1) yes 55501
C(38) C(47) 3.47(1) yes 55501
C(38) C(48) 3.57(2) yes 55501
C(38) C(53) 3.55(1) yes 55501
C(38) H(41) 2.83(1) no 55501
C(38) H(42) 2.02(1) no 55501
C(38) H(43) 3.22(1) no 55501
C(38) H(44) 3.26(1) no 55501
C(38) H(48) 3.40(1) no 55501
C(38) H(49) 3.26(1) no 55501
C(38) H(61) 3.41(2) no 55501
C(38) H(62) 3.49(2) no 55501
C(39) C(36) 3.26(1) yes 55501
C(39) C(37) 2.56(1) yes 55501
C(39) C(41) 2.43(1) yes 55501
C(39) C(42) 2.78(1) yes 55501
C(39) C(43) 2.38(1) yes 55501
C(39) H(41) 3.10(1) no 55501
C(39) H(43) 2.01(1) no 55501
C(40) C(38) 2.36(1) yes 55501
C(40) C(42) 2.40(1) yes 55501
C(40) C(43) 2.72(1) yes 55501
C(40) C(59) 2.45(2) yes 55501
C(40) C(60) 3.46(2) yes 55501
C(40) H(42) 2.02(2) no 55501
C(40) H(44) 3.26(1) no 55501
C(41) C(38) 2.78(1) yes 55501
C(41) C(39) 2.43(1) yes 55501
C(41) C(43) 2.37(1) yes 55501
C(41) C(60) 2.55(2) yes 55501
C(41) H(42) 3.29(1) no 55501
C(41) H(43) 2.06(2) no 55501
C(41) H(44) 2.02(1) no 55501
C(41) H(72) 3.50(2) no 55501
C(42) C(38) 2.41(1) yes 55501
C(42) C(39) 2.78(1) yes 55501
C(42) C(40) 2.40(1) yes 55501
C(42) C(44) 2.60(1) yes 55501
C(42) C(47) 3.24(1) yes 55501
C(42) C(53) 3.26(1) yes 55501
C(42) C(59) 2.46(1) yes 55501
C(42) C(60) 3.51(2) yes 55501
C(42) H(43) 3.25(1) no 55501
C(42) H(46) 3.05(1) no 55501
C(42) H(49) 3.15(1) no 55501
C(42) H(60) 3.08(1) no 55501
C(42) H(61) 3.16(2) no 55501
C(43) C(37) 2.32(1) yes 55501
C(43) C(39) 2.38(1) yes 55501
C(43) C(40) 2.72(1) yes 55501
C(43) C(41) 2.37(1) yes 55501
C(43) C(45) 2.37(1) yes 55501
C(43) C(47) 2.55(1) yes 55501
C(43) C(48) 3.04(1) yes 55501
C(43) C(53) 2.58(1) yes 55501
C(43) C(54) 3.05(2) yes 55501
C(43) H(42) 3.24(1) no 55501
C(43) H(44) 2.02(1) no 55501
C(43) H(46) 2.77(1) no 55501
C(43) H(47) 3.35(1) no 55501
C(43) H(48) 3.22(1) no 55501
C(43) H(49) 2.75(1) no 55501
C(43) H(59) 3.37(1) no 55501
C(43) H(60) 2.80(1) no 55501
C(43) H(61) 2.78(2) no 55501
C(43) H(62) 3.21(2) no 55501
C(44) C(37) 2.41(1) yes 55501
C(44) C(38) 2.40(1) yes 55501
C(44) C(42) 2.60(1) yes 55501
C(44) C(46) 2.63(1) yes 55501
C(44) C(47) 1.56(1) yes 55501
C(44) C(48) 2.59(2) yes 55501
C(44) C(53) 1.56(1) yes 55501
C(44) C(54) 2.57(2) yes 55501
C(44) H(44) 2.81(1) no 55501
C(44) H(45) 2.84(1) no 55501
C(44) H(46) 2.06(1) no 55501
C(44) H(47) 2.06(1) no 55501
C(44) H(48) 2.72(2) no 55501
C(44) H(49) 2.80(2) no 55501
C(44) H(59) 2.06(1) no 55501
C(44) H(60) 2.06(1) no 55501
C(44) H(61) 2.80(2) no 55501
C(44) H(62) 2.70(2) no 55501
C(45) C(34) 2.39(1) yes 55501
C(45) C(35) 2.75(1) yes 55501
C(45) C(36) 2.39(1) yes 55501
C(45) C(38) 2.31(1) yes 55501
C(45) C(43) 2.37(1) yes 55501
C(45) C(47) 2.53(1) yes 55501
C(45) C(48) 3.05(1) yes 55501
C(45) C(53) 2.56(1) yes 55501
C(45) C(54) 3.07(2) yes 55501
C(45) H(41) 3.25(1) no 55501
C(45) H(45) 2.01(1) no 55501
C(45) H(46) 3.33(1) no 55501
C(45) H(47) 2.71(1) no 55501
C(45) H(48) 2.66(1) no 55501
C(45) H(49) 3.40(1) no 55501
C(45) H(59) 2.74(1) no 55501
C(45) H(60) 3.36(1) no 55501
C(45) H(61) 3.45(2) no 55501
C(45) H(62) 2.68(2) no 55501
C(46) C(32) 3.56(1) yes 55501
C(46) C(33) 2.46(1) yes 55501
C(46) C(35) 2.38(2) yes 55501
C(46) C(36) 2.75(1) yes 55501
C(46) C(37) 2.40(1) yes 55501
C(46) C(44) 2.63(1) yes 55501
C(46) C(47) 3.25(1) yes 55501
C(46) C(53) 3.23(1) yes 55501
C(46) H(40) 3.24(2) no 55501
C(46) H(47) 3.02(1) no 55501
C(46) H(48) 3.20(1) no 55501
C(46) H(59) 3.00(1) no 55501
C(46) H(62) 3.16(2) no 55501
C(47) C(37) 3.47(1) yes 55501
C(47) C(38) 3.47(1) yes 55501
C(47) C(42) 3.24(1) yes 55501
C(47) C(43) 2.55(1) yes 55501
C(47) C(44) 1.56(1) yes 55501
C(47) C(45) 2.53(1) yes 55501
C(47) C(46) 3.25(1) yes 55501
C(47) C(49) 2.54(2) yes 55501
C(47) C(53) 2.55(2) yes 55501
C(47) H(44) 3.18(1) no 55501
C(47) H(45) 3.20(1) no 55501
C(47) H(48) 2.00(2) no 55501
C(47) H(49) 2.00(2) no 55501
C(47) H(50) 2.63(2) no 55501
C(47) H(51) 2.87(2) no 55501
C(47) H(59) 2.70(2) no 55501
C(47) H(60) 2.69(2) no 55501
C(48) C(37) 3.59(1) yes 55501
C(48) C(38) 3.57(2) yes 55501
C(48) C(43) 3.04(1) yes 55501
C(48) C(44) 2.59(2) yes 55501
C(48) C(45) 3.05(1) yes 55501
C(48) C(50) 2.49(2) yes 55501
C(48) C(51) 3.30(2) yes 55501
C(48) H(46) 1.99(2) no 55501
C(48) H(47) 1.99(2) no 55501
C(48) H(50) 2.06(2) no 55501
C(48) H(51) 2.06(2) no 55501
C(48) H(52) 2.46(2) no 55501
C(48) H(53) 3.25(2) no 55501
C(48) H(54) 3.00(2) no 55501
C(49) C(47) 2.54(2) yes 55501
C(49) C(50) 1.55(2) yes 55501
C(49) C(51) 2.53(2) yes 55501
C(49) C(52) 3.23(4) yes 55501
C(49) H(26) 3.56(2) no 56504
C(49) H(32) 3.17(3) no 56504
C(49) H(46) 2.74(2) no 55501
C(49) H(47) 2.65(2) no 55501
C(49) H(48) 2.04(2) no 55501
C(49) H(49) 2.04(2) no 55501
C(49) H(52) 2.07(2) no 55501
C(49) H(53) 2.07(2) no 55501
C(49) H(54) 2.56(2) no 55501
C(49) H(55) 3.32(2) no 55501
C(49) H(57) 3.54(4) no 55501
C(49) H(58) 2.97(4) no 55501
C(50) C(48) 2.49(2) yes 55501
C(50) C(49) 1.55(2) yes 55501
C(50) C(51) 1.55(3) yes 55501
C(50) C(52) 2.53(4) yes 55501
C(50) H(48) 2.77(2) no 55501
C(50) H(49) 2.50(2) no 55501
C(50) H(50) 2.08(3) no 55501
C(50) H(51) 2.08(2) no 55501
C(50) H(54) 2.07(3) no 55501
C(50) H(55) 2.07(3) no 55501
C(50) H(56) 3.35(4) no 55501
C(50) H(57) 2.65(4) no 55501
C(50) H(58) 2.76(4) no 55501
C(51) C(48) 3.30(2) yes 55501
C(51) C(49) 2.53(2) yes 55501
C(51) C(50) 1.55(3) yes 55501
C(51) C(52) 1.55(4) yes 55501
C(51) H(48) 3.12(2) no 55501
C(51) H(49) 3.49(3) no 55501
C(51) H(50) 3.29(2) no 55501
C(51) H(51) 2.51(2) no 55501
C(51) H(52) 2.07(3) no 55501
C(51) H(53) 2.07(3) no 55501
C(51) H(56) 2.07(4) no 55501
C(51) H(57) 2.07(4) no 55501
C(51) H(58) 2.07(4) no 55501
C(52) C(49) 3.23(4) yes 55501
C(52) C(50) 2.53(4) yes 55501
C(52) C(51) 1.55(4) yes 55501
C(52) H(51) 2.88(4) no 55501
C(52) H(52) 3.32(4) no 55501
C(52) H(53) 2.56(4) no 55501
C(52) H(54) 2.07(4) no 55501
C(52) H(55) 2.07(4) no 55501
C(53) C(37) 3.55(1) yes 55501
C(53) C(38) 3.55(1) yes 55501
C(53) C(42) 3.26(1) yes 55501
C(53) C(43) 2.58(1) yes 55501
C(53) C(44) 1.56(1) yes 55501
C(53) C(45) 2.56(1) yes 55501
C(53) C(46) 3.23(1) yes 55501
C(53) C(47) 2.55(2) yes 55501
C(53) C(55) 2.49(2) yes 55501
C(53) H(44) 3.16(1) no 55501
C(53) H(45) 3.13(1) no 55501
C(53) H(46) 2.69(2) no 55501
C(53) H(47) 2.69(2) no 55501
C(53) H(61) 2.01(2) no 55501
C(53) H(62) 2.01(2) no 55501
C(53) H(63) 2.71(2) no 55501
C(53) H(64) 2.69(2) no 55501
C(54) C(43) 3.05(2) yes 55501
C(54) C(44) 2.57(2) yes 55501
C(54) C(45) 3.07(2) yes 55501
C(54) C(56) 2.46(2) yes 55501
C(54) H(59) 2.00(2) no 55501
C(54) H(60) 2.00(2) no 55501
C(54) H(63) 2.05(2) no 55501
C(54) H(64) 2.05(2) no 55501
C(54) H(65) 2.59(2) no 55501
C(54) H(66) 2.64(2) no 55501
C(55) C(53) 2.49(2) yes 55501
C(55) C(56) 1.58(3) yes 55501
C(55) C(57) 2.57(3) yes 55501
C(55) H(59) 2.60(2) no 55501
C(55) H(60) 2.71(2) no 55501
C(55) H(61) 2.03(2) no 55501
C(55) H(62) 2.03(2) no 55501
C(55) H(65) 2.09(3) no 55501
C(55) H(66) 2.09(3) no 55501
C(55) H(67) 2.86(3) no 55501
C(55) H(68) 2.64(3) no 55501
C(56) C(54) 2.46(2) yes 55501
C(56) C(55) 1.58(3) yes 55501
C(56) C(57) 1.55(3) yes 55501
C(56) C(58) 2.53(3) yes 55501
C(56) H(61) 2.58(2) no 55501
C(56) H(62) 2.61(2) no 55501
C(56) H(63) 2.11(3) no 55501
C(56) H(64) 2.11(3) no 55501
C(56) H(67) 2.07(3) no 55501
C(56) H(68) 2.07(3) no 55501
C(56) H(69) 3.34(3) no 55501
C(56) H(70) 2.79(3) no 55501
C(56) H(71) 2.63(3) no 55501
C(57) C(55) 2.57(3) yes 55501
C(57) C(56) 1.55(3) yes 55501
C(57) C(58) 1.55(3) yes 55501
C(57) H(63) 2.79(3) no 55501
C(57) H(64) 2.75(3) no 55501
C(57) H(65) 2.07(3) no 55501
C(57) H(66) 2.07(3) no 55501
C(57) H(69) 2.07(3) no 55501
C(57) H(70) 2.07(4) no 55501
C(57) H(71) 2.07(3) no 55501
C(58) C(56) 2.53(3) yes 55501
C(58) C(57) 1.55(3) yes 55501
C(58) H(65) 2.59(3) no 55501
C(58) H(66) 2.81(3) no 55501
C(58) H(67) 2.07(4) no 55501
C(58) H(68) 2.07(3) no 55501
C(59) C(40) 2.45(2) yes 55501
C(59) C(42) 2.46(1) yes 55501
C(59) H(43) 2.61(2) no 55501
C(59) H(44) 2.65(1) no 55501
C(59) H(72) 2.08(2) no 55501
C(60) C(40) 3.46(2) yes 55501
C(60) C(41) 2.55(2) yes 55501
C(60) C(42) 3.51(2) yes 55501
C(60) H(34) 3.32(2) no 56504
C(60) H(35) 3.57(2) no 56504
C(60) H(37) 3.52(2) no 55504
C(60) H(43) 3.40(2) no 55501
C(60) H(44) 3.52(2) no 55501
H(1) C(2) 2.11(2) no 55501
H(1) C(3) 3.55(2) no 55501
H(1) C(9) 3.19(2) no 65506
H(1) C(10) 2.90(1) no 65506
H(1) C(11) 3.35(1) no 65506
H(1) C(28) 3.08(2) no 65506
H(1) C(30) 3.40(2) no 55505
H(1) C(31) 3.22(2) no 55505
H(2) C(1) 3.42(2) no 55501
H(2) C(2) 2.59(2) no 55501
H(2) C(3) 2.03(1) no 55501
H(2) C(5) 2.01(1) no 55501
H(2) C(6) 3.25(1) no 55501
H(2) C(15) 3.26(1) no 55501
H(3) C(3) 3.26(1) no 55501
H(3) C(4) 2.02(1) no 55501
H(3) C(6) 2.06(1) no 55501
H(3) C(7) 2.85(1) no 55501
H(3) C(8) 3.10(2) no 55501
H(3) C(14) 3.29(1) no 55501
H(4) C(5) 3.10(1) no 55501
H(4) C(6) 2.84(1) no 55501
H(4) C(7) 2.04(1) no 55501
H(4) C(9) 2.04(2) no 55501
H(4) C(10) 3.29(1) no 55501
H(4) C(12) 3.29(1) no 55501
H(5) C(7) 3.22(1) no 55501
H(5) C(8) 2.02(2) no 55501
H(5) C(10) 2.04(1) no 55501
H(5) C(11) 3.26(1) no 55501
H(5) C(28) 2.59(1) no 55501
H(5) C(29) 3.41(2) no 55501
H(6) C(7) 3.27(1) no 55501
H(6) C(9) 3.27(1) no 55501
H(6) C(10) 2.04(1) no 55501
H(6) C(12) 2.04(1) no 55501
H(6) C(13) 2.84(1) no 55501
H(6) C(16) 3.21(1) no 55501
H(6) C(22) 3.15(1) no 55501
H(6) C(28) 2.67(1) no 55501
H(7) C(1) 3.52(2) no 55501
H(7) C(2) 2.64(1) no 55501
H(7) C(3) 2.04(1) no 55501
H(7) C(4) 3.27(1) no 55501
H(7) C(5) 3.32(1) no 65506
H(7) C(6) 3.25(1) no 55501
H(7) C(6) 3.25(1) no 65506
H(7) C(7) 3.45(1) no 65506
H(7) C(13) 2.85(1) no 55501
H(7) C(14) 2.02(1) no 55501
H(7) C(16) 3.18(1) no 55501
H(7) C(22) 3.14(1) no 55501
H(8) C(11) 3.09(1) no 55501
H(8) C(12) 2.77(1) no 55501
H(8) C(13) 2.04(1) no 55501
H(8) C(14) 3.32(1) no 55501
H(8) C(17) 2.02(1) no 55501
H(8) C(18) 2.76(2) no 55501
H(8) C(22) 2.61(1) no 55501
H(9) C(3) 3.19(1) no 65506
H(9) C(4) 3.05(1) no 65506
H(9) C(5) 3.42(1) no 65506
H(9) C(12) 3.33(1) no 55501
H(9) C(13) 2.04(1) no 55501
H(9) C(14) 2.68(1) no 55501
H(9) C(15) 2.97(1) no 55501
H(9) C(17) 2.02(1) no 55501
H(9) C(18) 2.67(2) no 55501
H(9) C(22) 2.65(1) no 55501
H(10) C(6) 3.10(1) no 55501
H(10) C(7) 3.40(2) no 55501
H(10) C(12) 3.18(1) no 55501
H(10) C(13) 2.70(1) no 55501
H(10) C(14) 2.67(1) no 55501
H(10) C(15) 3.23(1) no 55501
H(10) C(16) 2.03(1) no 55501
H(10) C(18) 2.04(2) no 55501
H(10) C(19) 2.49(2) no 55501
H(11) C(7) 3.31(1) no 55501
H(11) C(11) 3.17(1) no 55501
H(11) C(12) 2.75(1) no 55501
H(11) C(13) 2.79(1) no 55501
H(11) C(14) 3.43(1) no 55501
H(11) C(16) 2.03(1) no 55501
H(11) C(18) 2.04(2) no 55501
H(11) C(19) 2.46(2) no 55501
H(12) C(16) 2.78(2) no 55501
H(12) C(17) 2.08(2) no 55501
H(12) C(19) 2.10(2) no 55501
H(12) C(20) 2.70(2) no 55501
H(13) C(16) 2.79(2) no 55501
H(13) C(17) 2.08(2) no 55501
H(13) C(19) 2.10(2) no 55501
H(13) C(20) 2.79(2) no 55501
H(14) C(17) 2.45(2) no 55501
H(14) C(18) 2.07(2) no 55501
H(14) C(20) 2.07(2) no 55501
H(14) C(21) 2.69(3) no 55501
H(15) C(17) 2.55(2) no 55501
H(15) C(18) 2.07(2) no 55501
H(15) C(20) 2.07(3) no 55501
H(15) C(21) 2.72(3) no 55501
H(15) C(26) 3.59(3) no 65506
H(16) C(8) 3.28(2) no 56501
H(16) C(18) 2.72(2) no 55501
H(16) C(19) 2.07(2) no 55501
H(16) C(21) 2.07(3) no 55501
H(17) C(8) 3.56(2) no 56501
H(17) C(9) 3.38(2) no 56501
H(17) C(18) 2.69(2) no 55501
H(17) C(19) 2.07(3) no 55501
H(17) C(21) 2.07(3) no 55501
H(18) C(19) 2.52(2) no 55501
H(18) C(20) 2.07(2) no 55501
H(19) C(19) 3.30(2) no 55501
H(19) C(20) 2.07(2) no 55501
H(19) C(52) 3.17(4) no 56501
H(20) C(19) 2.94(2) no 55501
H(20) C(20) 2.07(3) no 55501
H(20) C(58) 3.18(4) no 55505
H(21) C(4) 3.07(1) no 65506
H(21) C(5) 2.95(1) no 65506
H(21) C(12) 3.33(1) no 55501
H(21) C(13) 2.05(1) no 55501
H(21) C(14) 2.73(1) no 55501
H(21) C(15) 3.01(1) no 55501
H(21) C(16) 2.62(1) no 55501
H(21) C(23) 2.03(1) no 55501
H(21) C(24) 2.71(1) no 55501
H(22) C(11) 3.01(1) no 55501
H(22) C(12) 2.74(1) no 55501
H(22) C(13) 2.05(1) no 55501
H(22) C(14) 3.34(1) no 55501
H(22) C(16) 2.64(1) no 55501
H(22) C(23) 2.03(1) no 55501
H(22) C(24) 2.71(1) no 55501
H(23) C(7) 3.30(1) no 55501
H(23) C(11) 3.17(1) no 55501
H(23) C(12) 2.74(1) no 55501
H(23) C(13) 2.78(1) no 55501
H(23) C(14) 3.34(1) no 55501
H(23) C(22) 2.03(1) no 55501
H(23) C(24) 2.03(1) no 55501
H(23) C(25) 2.69(2) no 55501
H(24) C(6) 3.29(1) no 55501
H(24) C(12) 3.34(1) no 55501
H(24) C(13) 2.77(1) no 55501
H(24) C(14) 2.73(1) no 55501
H(24) C(15) 3.14(1) no 55501
H(24) C(22) 2.03(1) no 55501
H(24) C(24) 2.03(1) no 55501
H(24) C(25) 2.71(2) no 55501
H(25) C(22) 2.72(1) no 55501
H(25) C(23) 2.03(1) no 55501
H(25) C(25) 2.00(2) no 55501
H(25) C(26) 2.69(2) no 55501
H(25) C(27) 3.48(2) no 55501
H(26) C(22) 2.71(1) no 55501
H(26) C(23) 2.03(1) no 55501
H(26) C(25) 2.00(2) no 55501
H(26) C(26) 2.80(2) no 55501
H(26) C(27) 2.93(2) no 55501
H(27) C(23) 2.74(2) no 55501
H(27) C(24) 2.00(2) no 55501
H(27) C(26) 2.05(2) no 55501
H(27) C(27) 2.59(2) no 55501
H(28) C(23) 2.63(2) no 55501
H(28) C(24) 2.00(2) no 55501
H(28) C(26) 2.05(2) no 55501
H(28) C(27) 3.33(2) no 55501
H(29) C(24) 3.35(2) no 55501
H(29) C(25) 2.07(2) no 55501
H(29) C(27) 2.07(3) no 55501
H(30) C(24) 2.68(2) no 55501
H(30) C(25) 2.07(2) no 55501
H(30) C(27) 2.07(3) no 55501
H(31) C(25) 3.35(2) no 55501
H(31) C(26) 2.07(2) no 55501
H(31) C(34) 3.54(2) no 65502
H(32) C(24) 2.90(2) no 55501
H(32) C(25) 2.70(2) no 55501
H(32) C(26) 2.07(3) no 55501
H(33) C(24) 3.53(2) no 55501
H(33) C(25) 2.71(2) no 55501
H(33) C(26) 2.07(3) no 55501
H(33) C(32) 3.40(2) no 65502
H(33) C(33) 3.09(2) no 65502
H(33) C(34) 3.33(2) no 65502
H(34) Ge(1) 2.38(1) no 55501
H(34) C(29) 3.19(2) no 55501
H(34) C(32) 3.21(2) no 55501
H(35) Ge(1) 2.39(1) no 55501
H(35) C(11) 3.49(1) no 65502
H(35) C(28) 3.31(1) no 65502
H(35) C(29) 3.27(2) no 55501
H(35) C(29) 3.49(1) no 65502
H(35) C(31) 3.32(2) no 55501
H(36) Ge(1) 2.38(1) no 55501
H(36) C(24) 3.52(2) no 65502
H(36) C(31) 3.34(2) no 55501
H(36) C(32) 3.22(2) no 55501
H(37) Ge(1) 2.40(1) no 55501
H(37) C(30) 3.34(2) no 55501
H(37) C(32) 3.21(2) no 55501
H(38) Ge(1) 2.39(1) no 55501
H(38) C(29) 3.30(1) no 55501
H(38) C(30) 3.31(2) no 55501
H(38) C(31) 3.31(2) no 65502
H(39) Ge(1) 2.39(1) no 55501
H(39) C(29) 3.24(1) no 55501
H(39) C(32) 3.21(2) no 55501
H(40) C(32) 3.56(2) no 55501
H(40) C(33) 2.65(2) no 55501
H(40) C(34) 2.05(2) no 55501
H(40) C(36) 2.02(1) no 55501
H(40) C(37) 3.23(1) no 55501
H(40) C(46) 3.24(2) no 55501
H(41) C(34) 3.27(1) no 55501
H(41) C(35) 2.02(1) no 55501
H(41) C(37) 2.02(1) no 55501
H(41) C(38) 2.83(1) no 55501
H(41) C(39) 3.10(1) no 55501
H(41) C(45) 3.25(1) no 55501
H(42) C(36) 3.09(1) no 55501
H(42) C(37) 2.81(1) no 55501
H(42) C(38) 2.02(1) no 55501
H(42) C(40) 2.02(2) no 55501
H(42) C(41) 3.29(1) no 55501
H(42) C(43) 3.24(1) no 55501
H(43) C(38) 3.22(1) no 55501
H(43) C(39) 2.01(1) no 55501
H(43) C(41) 2.06(2) no 55501
H(43) C(42) 3.25(1) no 55501
H(43) C(59) 2.61(2) no 55501
H(43) C(60) 3.40(2) no 55501
H(44) C(38) 3.26(1) no 55501
H(44) C(40) 3.26(1) no 55501
H(44) C(41) 2.02(1) no 55501
H(44) C(43) 2.02(1) no 55501
H(44) C(44) 2.81(1) no 55501
H(44) C(47) 3.18(1) no 55501
H(44) C(53) 3.16(1) no 55501
H(44) C(59) 2.65(1) no 55501
H(44) C(60) 3.52(2) no 55501
H(45) C(32) 3.52(1) no 55501
H(45) C(33) 2.63(1) no 55501
H(45) C(34) 2.02(1) no 55501
H(45) C(35) 3.24(2) no 55501
H(45) C(37) 3.25(1) no 55501
H(45) C(44) 2.84(1) no 55501
H(45) C(45) 2.01(1) no 55501
H(45) C(47) 3.20(1) no 55501
H(45) C(53) 3.13(1) no 55501
H(46) C(42) 3.05(1) no 55501
H(46) C(43) 2.77(1) no 55501
H(46) C(44) 2.06(1) no 55501
H(46) C(45) 3.33(1) no 55501
H(46) C(48) 1.99(2) no 55501
H(46) C(49) 2.74(2) no 55501
H(46) C(53) 2.69(2) no 55501
H(47) C(43) 3.35(1) no 55501
H(47) C(44) 2.06(1) no 55501
H(47) C(45) 2.71(1) no 55501
H(47) C(46) 3.02(1) no 55501
H(47) C(48) 1.99(2) no 55501
H(47) C(49) 2.65(2) no 55501
H(47) C(53) 2.69(2) no 55501
H(48) C(37) 3.10(1) no 55501
H(48) C(38) 3.40(1) no 55501
H(48) C(43) 3.22(1) no 55501
H(48) C(44) 2.72(2) no 55501
H(48) C(45) 2.66(1) no 55501
H(48) C(46) 3.20(1) no 55501
H(48) C(47) 2.00(2) no 55501
H(48) C(49) 2.04(2) no 55501
H(48) C(50) 2.77(2) no 55501
H(48) C(51) 3.12(2) no 55501
H(49) C(38) 3.26(1) no 55501
H(49) C(42) 3.15(1) no 55501
H(49) C(43) 2.75(1) no 55501
H(49) C(44) 2.80(2) no 55501
H(49) C(45) 3.40(1) no 55501
H(49) C(47) 2.00(2) no 55501
H(49) C(49) 2.04(2) no 55501
H(49) C(50) 2.50(2) no 55501
H(49) C(51) 3.49(3) no 55501
H(50) C(27) 3.46(3) no 56504
H(50) C(47) 2.63(2) no 55501
H(50) C(48) 2.06(2) no 55501
H(50) C(50) 2.08(3) no 55501
H(50) C(51) 3.29(2) no 55501
H(51) C(47) 2.87(2) no 55501
H(51) C(48) 2.06(2) no 55501
H(51) C(50) 2.08(2) no 55501
H(51) C(51) 2.51(2) no 55501
H(51) C(52) 2.88(4) no 55501
H(52) C(48) 2.46(2) no 55501
H(52) C(49) 2.07(2) no 55501
H(52) C(51) 2.07(3) no 55501
H(52) C(52) 3.32(4) no 55501
H(53) C(24) 3.54(2) no 56504
H(53) C(48) 3.25(2) no 55501
H(53) C(49) 2.07(2) no 55501
H(53) C(51) 2.07(3) no 55501
H(53) C(52) 2.56(4) no 55501
H(54) C(48) 3.00(2) no 55501
H(54) C(49) 2.56(2) no 55501
H(54) C(50) 2.07(3) no 55501
H(54) C(52) 2.07(4) no 55501
H(55) C(49) 3.32(2) no 55501
H(55) C(50) 2.07(3) no 55501
H(55) C(52) 2.07(4) no 55501
H(56) C(50) 3.35(4) no 55501
H(56) C(51) 2.07(4) no 55501
H(57) C(49) 3.54(4) no 55501
H(57) C(50) 2.65(4) no 55501
H(57) C(51) 2.07(4) no 55501
H(58) C(49) 2.97(4) no 55501
H(58) C(50) 2.76(4) no 55501
H(58) C(51) 2.07(4) no 55501
H(59) C(43) 3.37(1) no 55501
H(59) C(44) 2.06(1) no 55501
H(59) C(45) 2.74(1) no 55501
H(59) C(46) 3.00(1) no 55501
H(59) C(47) 2.70(2) no 55501
H(59) C(54) 2.00(2) no 55501
H(59) C(55) 2.60(2) no 55501
H(60) C(42) 3.08(1) no 55501
H(60) C(43) 2.80(1) no 55501
H(60) C(44) 2.06(1) no 55501
H(60) C(45) 3.36(1) no 55501
H(60) C(47) 2.69(2) no 55501
H(60) C(54) 2.00(2) no 55501
H(60) C(55) 2.71(2) no 55501
H(61) C(38) 3.41(2) no 55501
H(61) C(42) 3.16(2) no 55501
H(61) C(43) 2.78(2) no 55501
H(61) C(44) 2.80(2) no 55501
H(61) C(45) 3.45(2) no 55501
H(61) C(53) 2.01(2) no 55501
H(61) C(55) 2.03(2) no 55501
H(61) C(56) 2.58(2) no 55501
H(62) C(37) 3.20(2) no 55501
H(62) C(38) 3.49(2) no 55501
H(62) C(43) 3.21(2) no 55501
H(62) C(44) 2.70(2) no 55501
H(62) C(45) 2.68(2) no 55501
H(62) C(46) 3.16(2) no 55501
H(62) C(53) 2.01(2) no 55501
H(62) C(55) 2.03(2) no 55501
H(62) C(56) 2.61(2) no 55501
H(63) C(53) 2.71(2) no 55501
H(63) C(54) 2.05(2) no 55501
H(63) C(56) 2.11(3) no 55501
H(63) C(57) 2.79(3) no 55501
H(64) C(53) 2.69(2) no 55501
H(64) C(54) 2.05(2) no 55501
H(64) C(56) 2.11(3) no 55501
H(64) C(57) 2.75(3) no 55501
H(65) C(54) 2.59(2) no 55501
H(65) C(55) 2.09(3) no 55501
H(65) C(57) 2.07(3) no 55501
H(65) C(58) 2.59(3) no 55501
H(66) C(54) 2.64(2) no 55501
H(66) C(55) 2.09(3) no 55501
H(66) C(57) 2.07(3) no 55501
H(66) C(58) 2.81(3) no 55501
H(67) C(55) 2.86(3) no 55501
H(67) C(56) 2.07(3) no 55501
H(67) C(58) 2.07(4) no 55501
H(68) C(55) 2.64(3) no 55501
H(68) C(56) 2.07(3) no 55501
H(68) C(58) 2.07(3) no 55501
H(69) C(56) 3.34(3) no 55501
H(69) C(57) 2.07(3) no 55501
H(70) C(56) 2.79(3) no 55501
H(70) C(57) 2.07(4) no 55501
H(71) C(56) 2.63(3) no 55501
H(71) C(57) 2.07(3) no 55501
H(72) C(30) 3.45(2) no 56504
H(72) C(41) 3.50(2) no 55501
H(72) C(59) 2.08(2) no 55501
